data_7200503
loop_
_publ_author_name
'Shi, Xue-Fang'
'Song, Hai-Bin'
'He, Lei'
'Zhang, Wen-Qin'

_publ_section_title
;
 Observation of a quasi-one-dimensional water aggregate in a
 supramolecular organic host
;
_journal_issue 4
_journal_name_full CrystEngComm
_journal_page_first 542
_journal_paper_doi 10.1039/b816974h
_journal_volume 11
_journal_year 2009
_chemical_absolute_configuration unk
_chemical_formula_moiety 'C16 H22 N7 O2, H7 O4, 4(H2 O)'
_chemical_formula_sum 'C16 H37 N7 O10'
_chemical_formula_weight 487.53
_chemical_name_common bis(3-pyrazinylcarbonylaminopropyl)amine
_chemical_name_systematic
;
?
;
_space_group_IT_number 18
_symmetry_cell_setting orthorhombic
_symmetry_space_group_name_Hall 'P 2 2ab'
_symmetry_space_group_name_H-M 'P 21 21 2'
_atom_sites_solution_hydrogens geom
_atom_sites_solution_primary direct
_atom_sites_solution_secondary difmap
_audit_creation_method SHELXL-97
_cell_angle_alpha 90.00
_cell_angle_beta 90.00
_cell_angle_gamma 90.00
_cell_formula_units_Z 2
_cell_length_a 11.016(2)
_cell_length_b 25.860(5)
_cell_length_c 4.5170(9)
_cell_measurement_reflns_used 2936
_cell_measurement_temperature 294(2)
_cell_measurement_theta_max 27.9
_cell_measurement_theta_min 2.0
_cell_volume 1286.8(4)
_computing_cell_refinement Crystalclear
_computing_data_collection Crystalclear
_computing_data_reduction Crystalclear
_computing_molecular_graphics 'Bruker SHELXTL'
_computing_publication_material 'Bruker SHELXTL'
_computing_structure_refinement 'SHELXL-97 (Sheldrick, 1997)'
_computing_structure_solution 'SHELXS-97 (Sheldrick, 1990)'
_diffrn_ambient_temperature 113(2)
_diffrn_measured_fraction_theta_full 0.995
_diffrn_measured_fraction_theta_max 0.995
_diffrn_measurement_device_type 'Rigaku Saturn'
_diffrn_measurement_method '\w and \f scans'
_diffrn_radiation_monochromator confocal
_diffrn_radiation_source 'rotating anode'
_diffrn_radiation_type MoK\a
_diffrn_radiation_wavelength 0.71073
_diffrn_reflns_av_R_equivalents 0.0771
_diffrn_reflns_av_sigmaI/netI 0.0517
_diffrn_reflns_limit_h_max 14
_diffrn_reflns_limit_h_min -14
_diffrn_reflns_limit_k_max 34
_diffrn_reflns_limit_k_min -34
_diffrn_reflns_limit_l_max 4
_diffrn_reflns_limit_l_min -5
_diffrn_reflns_number 9363
_diffrn_reflns_theta_full 27.86
_diffrn_reflns_theta_max 27.86
_diffrn_reflns_theta_min 1.57
_diffrn_standards_decay_% 0
_diffrn_standards_interval_count 0
_diffrn_standards_interval_time 0
_diffrn_standards_number 0
_exptl_absorpt_coefficient_mu 0.104
_exptl_absorpt_correction_T_max 0.992
_exptl_absorpt_correction_T_min 0.970
_exptl_absorpt_correction_type multi-scan
_exptl_absorpt_process_details crystalclear
_exptl_crystal_colour colourless
_exptl_crystal_density_diffrn 1.258
_exptl_crystal_density_method 'not measured'
_exptl_crystal_description block
_exptl_crystal_F_000 524
_exptl_crystal_size_max 0.12
_exptl_crystal_size_mid 0.10
_exptl_crystal_size_min 0.08
_refine_diff_density_max 0.226
_refine_diff_density_min -0.236
_refine_diff_density_rms 0.050
_refine_ls_abs_structure_details 'None, Friedel Pairs merged'
_refine_ls_extinction_method none
_refine_ls_goodness_of_fit_ref 1.009
_refine_ls_hydrogen_treatment mixed
_refine_ls_matrix_type full
_refine_ls_number_parameters 186
_refine_ls_number_reflns 1810
_refine_ls_number_restraints 11
_refine_ls_restrained_S_all 1.007
_refine_ls_R_factor_all 0.0602
_refine_ls_R_factor_gt 0.0469
_refine_ls_shift/su_max 0.002
_refine_ls_shift/su_mean 0.000
_refine_ls_structure_factor_coef Fsqd
_refine_ls_weighting_details 'calc w=1/[\s^2^(Fo^2^)+(0.0705P)^2^+0.0000P] where P=(Fo^2^+2Fc^2^)/3'
_refine_ls_weighting_scheme calc
_refine_ls_wR_factor_gt 0.1105
_refine_ls_wR_factor_ref 0.1168
_reflns_number_gt 1480
_reflns_number_total 1810
_reflns_threshold_expression >2sigma(I)
_cod_data_source_file b816974h.txt
_cod_data_source_block Shi
_cod_depositor_comments
;
The following automatic conversions were performed:
'_symmetry_cell_setting' value 'Orthorhombic' changed to 'orthorhombic'
according to '/home/saulius/struct/CIF-dictionaries/cif_core.dic'
dictionary named 'cif_core.dic' version 2.4.1 from 2010-06-29.

Automatic conversion script
Id: cif_fix_enum 1527 2010-12-29 10:47:43Z saulius 
;
_cod_original_cell_volume 1286.7(4)
_cod_original_sg_symbol_Hall 'P2 2ab'
_cod_original_sg_symbol_H-M P2(1)2(1)2
_cod_database_code 7200503

loop_
_symmetry_equiv_pos_as_xyz
'x, y, z'
'-x, -y, z'
'-x+1/2, y+1/2, -z'
'x+1/2, -y+1/2, -z'

loop_
_atom_site_label
_atom_site_type_symbol
_atom_site_fract_x
_atom_site_fract_y
_atom_site_fract_z
_atom_site_U_iso_or_equiv
_atom_site_adp_type
_atom_site_occupancy
_atom_site_symmetry_multiplicity
_atom_site_calc_flag
_atom_site_refinement_flags
_atom_site_disorder_assembly
_atom_site_disorder_group
O1 O 0.34020(17) 0.31481(8) 1.0022(4) 0.0315(5) Uani 1 1 d . . .
N1 N 0.3897(2) 0.19824(8) 0.3855(5) 0.0274(5) Uani 1 1 d . . .
N2 N 0.15992(19) 0.23883(8) 0.5139(5) 0.0256(5) Uani 1 1 d . . .
N3 N 0.1380(2) 0.31961(8) 0.8959(4) 0.0216(5) Uani 1 1 d . . .
H3 H 0.074(3) 0.3081(11) 0.786(7) 0.026 Uiso 1 1 d . . .
N4 N 0.0000 0.5000 0.9334(7) 0.0248(7) Uani 1 2 d SD . .
H4A H -0.069(2) 0.4908(12) 0.842(6) 0.030 Uiso 1 1 d D . .
C1 C 0.2896(2) 0.18039(10) 0.2570(6) 0.0261(6) Uani 1 1 d . . .
H1 H 0.2962 0.1532 0.1163 0.031 Uiso 1 1 calc R . .
C2 C 0.1759(3) 0.20027(10) 0.3224(6) 0.0290(6) Uani 1 1 d . . .
H2 H 0.1069 0.1859 0.2271 0.035 Uiso 1 1 calc R . .
C3 C 0.2606(2) 0.25666(9) 0.6450(5) 0.0209(5) Uani 1 1 d . . .
C4 C 0.3736(2) 0.23647(10) 0.5836(6) 0.0255(5) Uani 1 1 d . . .
H4 H 0.4423 0.2500 0.6845 0.031 Uiso 1 1 calc R . .
C5 C 0.2491(2) 0.30005(9) 0.8656(5) 0.0210(5) Uani 1 1 d . . .
C6 C 0.1090(2) 0.36279(9) 1.0919(5) 0.0225(5) Uani 1 1 d . . .
H6A H 0.1796 0.3702 1.2208 0.027 Uiso 1 1 calc R . .
H6B H 0.0397 0.3532 1.2202 0.027 Uiso 1 1 calc R . .
C7 C 0.0769(2) 0.41103(10) 0.9155(5) 0.0232(5) Uani 1 1 d . . .
H7A H 0.1482 0.4217 0.7970 0.028 Uiso 1 1 calc R . .
H7B H 0.0102 0.4028 0.7766 0.028 Uiso 1 1 calc R . .
C8 C 0.0384(2) 0.45553(9) 1.1137(6) 0.0224(5) Uani 1 1 d . . .
H8A H -0.0296 0.4444 1.2421 0.027 Uiso 1 1 calc R . .
H8B H 0.1070 0.4658 1.2425 0.027 Uiso 1 1 calc R . .
O2 O 0.22876(19) 0.53588(8) 0.7059(5) 0.0320(5) Uani 1 1 d D . .
H2A H 0.279(3) 0.5104(11) 0.673(8) 0.048 Uiso 1 1 d D . .
H2B H 0.247(3) 0.5527(12) 0.860(7) 0.048 Uiso 1 1 d D . .
O3 O 0.2955(2) 0.59027(9) 0.2025(5) 0.0372(5) Uani 1 1 d D . .
H3A H 0.371(2) 0.5930(14) 0.194(10) 0.056 Uiso 1 1 d D . .
H3B H 0.266(3) 0.5768(15) 0.351(7) 0.056 Uiso 1 1 d D . .
O4 O 0.4497(2) 0.40449(9) 0.1741(5) 0.0377(5) Uani 1 1 d D . .
H4B H 0.408(3) 0.3758(11) 0.160(9) 0.057 Uiso 1 1 d D . .
H4C H 0.437(8) 0.423(3) 0.020(12) 0.057 Uiso 0.50 1 d PD . .
H4D H 0.425(7) 0.420(3) 0.328(12) 0.057 Uiso 0.50 1 d PD . .
O5 O 0.4098(2) 0.46264(8) 0.6728(5) 0.0351(5) Uani 1 1 d D . .
H5A H 0.412(8) 0.441(2) 0.530(12) 0.053 Uiso 0.50 1 d PD . .
H5B H 0.425(7) 0.444(3) 0.826(12) 0.053 Uiso 0.50 1 d PD . .
H5C H 0.468(5) 0.485(2) 0.663(16) 0.053 Uiso 0.50 1 d PD . .

loop_
_atom_site_aniso_label
_atom_site_aniso_U_11
_atom_site_aniso_U_22
_atom_site_aniso_U_33
_atom_site_aniso_U_23
_atom_site_aniso_U_13
_atom_site_aniso_U_12
O1 0.0246(10) 0.0307(10) 0.0393(10) -0.0094(9) -0.0063(9) 0.0000(8)
N1 0.0260(12) 0.0249(11) 0.0312(10) -0.0038(9) 0.0034(10) 0.0051(10)
N2 0.0231(11) 0.0236(11) 0.0301(10) -0.0033(9) -0.0041(9) 0.0009(9)
N3 0.0231(11) 0.0188(10) 0.0229(9) -0.0028(8) -0.0028(9) 0.0029(9)
N4 0.0340(18) 0.0178(15) 0.0225(14) 0.000 0.000 0.0040(14)
C1 0.0313(14) 0.0214(12) 0.0257(12) -0.0033(10) 0.0016(11) 0.0035(12)
C2 0.0301(15) 0.0245(13) 0.0325(13) -0.0059(11) -0.0064(12) -0.0004(11)
C3 0.0201(12) 0.0199(12) 0.0228(11) 0.0008(9) -0.0024(10) -0.0011(10)
C4 0.0203(12) 0.0253(12) 0.0310(12) -0.0038(10) -0.0011(11) 0.0004(11)
C5 0.0235(13) 0.0164(11) 0.0230(11) 0.0009(9) -0.0012(10) 0.0011(10)
C6 0.0273(13) 0.0201(11) 0.0200(10) -0.0017(9) 0.0001(10) 0.0039(11)
C7 0.0281(13) 0.0212(11) 0.0204(10) 0.0004(9) 0.0019(11) 0.0020(11)
C8 0.0282(13) 0.0179(11) 0.0212(10) 0.0019(9) -0.0003(10) 0.0057(10)
O2 0.0308(11) 0.0350(12) 0.0303(9) -0.0009(9) 0.0009(9) 0.0008(9)
O3 0.0412(12) 0.0400(12) 0.0303(10) 0.0051(9) -0.0016(10) 0.0008(11)
O4 0.0474(13) 0.0316(12) 0.0341(10) -0.0058(9) 0.0014(10) -0.0117(10)
O5 0.0362(12) 0.0333(12) 0.0359(10) -0.0035(9) 0.0012(11) -0.0024(10)

loop_
_atom_type_symbol
_atom_type_description
_atom_type_scat_dispersion_real
_atom_type_scat_dispersion_imag
_atom_type_scat_source
C C 0.0033 0.0000 'International Tables Vol C Tables 4.2.6.8 and 6.1.1.4'
H H 0.0000 0.0000 'International Tables Vol C Tables 4.2.6.8 and 6.1.1.4'
N N 0.0061 0.0000 'International Tables Vol C Tables 4.2.6.8 and 6.1.1.4'
O O 0.0106 0.0000 'International Tables Vol C Tables 4.2.6.8 and 6.1.1.4'

loop_
_geom_angle_atom_site_label_1
_geom_angle_atom_site_label_2
_geom_angle_atom_site_label_3
_geom_angle
_geom_angle_site_symmetry_1
_geom_angle_site_symmetry_3
_geom_angle_publ_flag
C1 N1 C4 115.9(2) . . ?
C2 N2 C3 115.8(2) . . ?
C5 N3 C6 123.6(2) . . ?
C5 N3 H3 122.0(17) . . ?
C6 N3 H3 114.3(18) . . ?
C8 N4 C8 112.8(3) 2_565 . ?
C8 N4 H4A 102(2) 2_565 . ?
C8 N4 H4A 106.9(19) . . ?
N1 C1 C2 121.9(2) . . ?
N1 C1 H1 119.1 . . ?
C2 C1 H1 119.1 . . ?
N2 C2 C1 122.4(2) . . ?
N2 C2 H2 118.8 . . ?
C1 C2 H2 118.8 . . ?
N2 C3 C4 121.9(2) . . ?
N2 C3 C5 118.6(2) . . ?
C4 C3 C5 119.5(2) . . ?
N1 C4 C3 122.1(2) . . ?
N1 C4 H4 118.9 . . ?
C3 C4 H4 118.9 . . ?
O1 C5 N3 125.2(2) . . ?
O1 C5 C3 119.4(2) . . ?
N3 C5 C3 115.4(2) . . ?
N3 C6 C7 111.10(19) . . ?
N3 C6 H6A 109.4 . . ?
C7 C6 H6A 109.4 . . ?
N3 C6 H6B 109.4 . . ?
C7 C6 H6B 109.4 . . ?
H6A C6 H6B 108.0 . . ?
C8 C7 C6 112.17(19) . . ?
C8 C7 H7A 109.2 . . ?
C6 C7 H7A 109.2 . . ?
C8 C7 H7B 109.2 . . ?
C6 C7 H7B 109.2 . . ?
H7A C7 H7B 107.9 . . ?
N4 C8 C7 110.3(2) . . ?
N4 C8 H8A 109.6 . . ?
C7 C8 H8A 109.6 . . ?
N4 C8 H8B 109.6 . . ?
C7 C8 H8B 109.6 . . ?
H8A C8 H8B 108.1 . . ?
H2A O2 H2B 113(3) . . ?
H3A O3 H3B 118(4) . . ?
H4B O4 H4C 109(6) . . ?
H4B O4 H4D 107(6) . . ?
H4C O4 H4D 111(7) . . ?
H5A O5 H5B 104(7) . . ?
H5A O5 H5C 112(7) . . ?
H5B O5 H5C 105(7) . . ?

loop_
_geom_bond_atom_site_label_1
_geom_bond_atom_site_label_2
_geom_bond_distance
_geom_bond_site_symmetry_2
_geom_bond_publ_flag
O1 C5 1.238(3) . ?
N1 C1 1.329(3) . ?
N1 C4 1.345(3) . ?
N2 C2 1.332(3) . ?
N2 C3 1.340(3) . ?
N3 C5 1.331(3) . ?
N3 C6 1.460(3) . ?
N3 H3 0.91(3) . ?
N4 C8 1.471(3) 2_565 ?
N4 C8 1.471(3) . ?
N4 H4A 0.90(2) . ?
C1 C2 1.386(4) . ?
C1 H1 0.9500 . ?
C2 H2 0.9500 . ?
C3 C4 1.377(4) . ?
C3 C5 1.506(3) . ?
C4 H4 0.9500 . ?
C6 C7 1.522(3) . ?
C6 H6A 0.9900 . ?
C6 H6B 0.9900 . ?
C7 C8 1.519(3) . ?
C7 H7A 0.9900 . ?
C7 H7B 0.9900 . ?
C8 H8A 0.9900 . ?
C8 H8B 0.9900 . ?
O2 H2A 0.87(2) . ?
O2 H2B 0.84(2) . ?
O3 H3A 0.83(2) . ?
O3 H3B 0.82(3) . ?
O4 H4B 0.88(2) . ?
O4 H4C 0.85(3) . ?
O4 H4D 0.85(3) . ?
O5 H5A 0.85(3) . ?
O5 H5B 0.85(3) . ?
O5 H5C 0.85(3) . ?

loop_
_geom_hbond_atom_site_label_D
_geom_hbond_atom_site_label_H
_geom_hbond_atom_site_label_A
_geom_hbond_distance_DH
_geom_hbond_distance_HA
_geom_hbond_distance_DA
_geom_hbond_angle_DHA
_geom_hbond_site_symmetry_A
O5 H5C O5 0.85(3) 1.92(3) 2.772(4) 175(7) 2_665
O5 H5B O4 0.85(3) 1.90(3) 2.753(3) 176(8) 1_556
O5 H5A O4 0.85(3) 1.91(4) 2.744(3) 165(8) .
O4 H4D O5 0.85(3) 1.91(4) 2.744(3) 166(8) .
O4 H4C O5 0.85(3) 1.90(3) 2.753(3) 179(9) 1_554
O4 H4B O1 0.88(2) 1.88(3) 2.727(3) 161(4) 1_554
O3 H3B O2 0.82(3) 1.96(3) 2.773(3) 167(4) .
O3 H3A O4 0.83(2) 1.98(3) 2.812(3) 177(4) 2_665
O2 H2B O3 0.84(2) 1.91(3) 2.748(3) 177(4) 1_556
O2 H2A O5 0.87(2) 1.90(2) 2.754(3) 166(3) .
N4 H4A O2 0.90(2) 1.98(2) 2.875(2) 170(3) 2_565
N3 H3 N1 0.91(3) 2.18(3) 3.051(3) 160(2) 4_456

loop_
_geom_torsion_atom_site_label_1
_geom_torsion_atom_site_label_2
_geom_torsion_atom_site_label_3
_geom_torsion_atom_site_label_4
_geom_torsion
_geom_torsion_site_symmetry_1
_geom_torsion_site_symmetry_2
_geom_torsion_site_symmetry_3
_geom_torsion_site_symmetry_4
_geom_torsion_publ_flag
C4 N1 C1 C2 0.4(4) . . . . ?
C3 N2 C2 C1 -1.3(4) . . . . ?
N1 C1 C2 N2 1.0(4) . . . . ?
C2 N2 C3 C4 0.4(4) . . . . ?
C2 N2 C3 C5 -179.6(2) . . . . ?
C1 N1 C4 C3 -1.3(4) . . . . ?
N2 C3 C4 N1 1.0(4) . . . . ?
C5 C3 C4 N1 -179.0(2) . . . . ?
C6 N3 C5 O1 1.7(4) . . . . ?
C6 N3 C5 C3 -178.1(2) . . . . ?
N2 C3 C5 O1 175.6(2) . . . . ?
C4 C3 C5 O1 -4.4(3) . . . . ?
N2 C3 C5 N3 -4.5(3) . . . . ?
C4 C3 C5 N3 175.5(2) . . . . ?
C5 N3 C6 C7 110.5(3) . . . . ?
N3 C6 C7 C8 176.2(2) . . . . ?
C8 N4 C8 C7 -179.9(2) 2_565 . . . ?
C6 C7 C8 N4 -175.97(19) . . . . ?
